data_2223690
loop_
_publ_author_name
'Krishnaiah, M.'
'Ravi Kumar, R.'
'Oo, Thanzaw'
'Win, Thetmar'
'Peeran, S. Ghouse'

_publ_section_title
;
 2-Bromo-1,2-diphenylethenyl 4-methylphenyl sulfoxide
;
_journal_coeditor_code CI2936
_journal_issue 11
_journal_name_full 'Acta Crystallographica Section E'
_journal_page_first o2780
_journal_paper_doi 10.1107/S1600536809042184
_journal_volume 65
_journal_year 2009
_chemical_formula_iupac 'C21 H17 Br O2 S'
_chemical_formula_moiety 'C21 H17 Br O2 S'
_chemical_formula_sum 'C21 H17 Br O2 S'
_chemical_formula_weight 413.32
_chemical_melting_point 500
_chemical_name_common sulfone
_chemical_name_systematic
;
2-Bromo-1,2-diphenylethenyl 4-methylphenyl sulfoxide
;
_space_group_IT_number 15
_symmetry_cell_setting monoclinic
_symmetry_space_group_name_Hall '-C 2yc'
_symmetry_space_group_name_H-M 'C 1 2/c 1'
_atom_sites_solution_hydrogens geom
_atom_sites_solution_primary direct
_atom_sites_solution_secondary difmap
_audit_creation_method SHELXL-97
_cell_angle_alpha 90.00
_cell_angle_beta 106.044(9)
_cell_angle_gamma 90.00
_cell_formula_units_Z 8
_cell_length_a 21.561(9)
_cell_length_b 8.505(4)
_cell_length_c 21.134(10)
_cell_measurement_reflns_used 4223
_cell_measurement_temperature 300(2)
_cell_measurement_theta_max 25
_cell_measurement_theta_min 2
_cell_volume 3725(3)
_computing_cell_refinement 'SAINT (Bruker 2002)'
_computing_data_collection 'SMART (Bruker 2001)'
_computing_data_reduction 'SAINT (Bruker 2002)'
_computing_molecular_graphics 'PLATON (Spek, 2009)'
_computing_publication_material
;
enCIFer (Allen <i>et al.</i>,  2004), PARST (Nardelli, 1995) and
PLATON (Spek, 2009)
;
_computing_structure_refinement 'SHELXL97 (Sheldrick, 2008)'
_computing_structure_solution 'SHELXS97 (Sheldrick, 2008)'
_diffrn_ambient_temperature 300(2)
_diffrn_measured_fraction_theta_full 0.999
_diffrn_measured_fraction_theta_max 0.893
_diffrn_measurement_device_type 'Bruker SMART CCD area-detector'
_diffrn_measurement_method \w
_diffrn_radiation_monochromator graphite
_diffrn_radiation_source 'fine-focus sealed tube'
_diffrn_radiation_type MoK\a
_diffrn_radiation_wavelength 0.71073
_diffrn_reflns_av_R_equivalents 0.0346
_diffrn_reflns_av_sigmaI/netI 0.0413
_diffrn_reflns_limit_h_max 27
_diffrn_reflns_limit_h_min -28
_diffrn_reflns_limit_k_max 11
_diffrn_reflns_limit_k_min -11
_diffrn_reflns_limit_l_max 28
_diffrn_reflns_limit_l_min -28
_diffrn_reflns_number 12736
_diffrn_reflns_theta_full 25.00
_diffrn_reflns_theta_max 28.62
_diffrn_reflns_theta_min 1.97
_diffrn_standards_number 0
_exptl_absorpt_coefficient_mu 2.330
_exptl_absorpt_correction_T_max 0.820
_exptl_absorpt_correction_T_min 0.661
_exptl_absorpt_correction_type multi-scan
_exptl_absorpt_process_details '(SADABS, Bruker, 2001)'
_exptl_crystal_colour colourless
_exptl_crystal_density_diffrn 1.474
_exptl_crystal_density_meas 1.48
_exptl_crystal_density_method 'not measured'
_exptl_crystal_description Plate
_exptl_crystal_F_000 1680
_exptl_crystal_size_max 0.15
_exptl_crystal_size_mid 0.12
_exptl_crystal_size_min 0.08
_refine_diff_density_max 0.576
_refine_diff_density_min -0.303
_refine_ls_extinction_method none
_refine_ls_goodness_of_fit_ref 1.008
_refine_ls_hydrogen_treatment constr
_refine_ls_matrix_type full
_refine_ls_number_parameters 227
_refine_ls_number_reflns 4273
_refine_ls_number_restraints 0
_refine_ls_restrained_S_all 1.008
_refine_ls_R_factor_all 0.0729
_refine_ls_R_factor_gt 0.0417
_refine_ls_shift/su_max 0.008
_refine_ls_shift/su_mean <0.001
_refine_ls_structure_factor_coef Fsqd
_refine_ls_weighting_details 'calc w=1/[\s^2^(Fo^2^)+(0.0592P)^2^] where P=(Fo^2^+2Fc^2^)/3'
_refine_ls_weighting_scheme calc
_refine_ls_wR_factor_gt 0.0975
_refine_ls_wR_factor_ref 0.1092
_reflns_number_gt 2826
_reflns_number_total 4273
_reflns_threshold_expression I>2\s(I)
_cod_data_source_file ci2936.cif
_cod_data_source_block I
_cod_depositor_comments
;
The following automatic conversions were performed:
'_symmetry_cell_setting' value 'Monoclinic' changed to 'monoclinic'
according to '/home/saulius/struct/CIF-dictionaries/cif_core.dic'
dictionary named 'cif_core.dic' version 2.4.1 from 2010-06-29.

Automatic conversion script
Id: cif_fix_enum 1527 2010-12-29 10:47:43Z saulius 

The following automatic conversions were performed:

'_symmetry_cell_setting' value 'Monoclinic' changed to 'monoclinic'
according to /home/saulius/struct/CIF-dictionaries/cif_core.dic
dictionary named 'cif_core.dic' version 2.4.1 from 2010-06-29.

Automatic conversion script
Id: cif_fix_values 1715 2011-07-08 13:25:40Z adriana 
;
_cod_original_sg_symbol_H-M 'C 2/c'
_cod_database_code 2223690
_cod_database_fobs_code 2223690

loop_
_symmetry_equiv_pos_as_xyz
'x, y, z'
'-x, y, -z+1/2'
'x+1/2, y+1/2, z'
'-x+1/2, y+1/2, -z+1/2'
'-x, -y, -z'
'x, -y, z-1/2'
'-x+1/2, -y+1/2, -z'
'x+1/2, -y+1/2, z-1/2'

loop_
_atom_site_type_symbol
_atom_site_label
_atom_site_fract_x
_atom_site_fract_y
_atom_site_fract_z
_atom_site_U_iso_or_equiv
_atom_site_adp_type
_atom_site_calc_flag
_atom_site_refinement_flags
_atom_site_occupancy
_atom_site_disorder_assembly
_atom_site_disorder_group
C C1 0.11848(11) 0.3985(3) 0.54204(12) 0.0459(6) Uani d . 1 . .
C C9 0.09957(13) 0.2624(3) 0.49692(13) 0.0500(6) Uani d . 1 . .
C C3 0.12159(11) 0.5778(3) 0.44958(12) 0.0440(6) Uani d . 1 . .
C C2 0.12993(11) 0.5387(3) 0.51983(12) 0.0458(6) Uani d . 1 . .
C C4 0.06193(13) 0.5579(3) 0.40419(13) 0.0514(6) Uani d . 1 . .
H H4 0.0273 0.5194 0.4177 0.062 Uiso calc R 1 . .
C C6 0.10397(15) 0.6526(4) 0.31844(14) 0.0645(8) Uani d . 1 . .
H H6 0.0981 0.6782 0.2744 0.077 Uiso calc R 1 . .
C C10 0.03670(16) 0.2091(4) 0.47825(15) 0.0657(8) Uani d . 1 . .
H H10 0.0056 0.2583 0.4943 0.079 Uiso calc R 1 . .
C C8 0.17237(13) 0.6357(3) 0.42858(14) 0.0534(7) Uani d . 1 . .
H H8 0.2126 0.6497 0.4586 0.064 Uiso calc R 1 . .
C C13 0.1272(3) 0.0614(5) 0.4310(2) 0.0968(13) Uani d . 1 . .
H H13 0.1579 0.0117 0.4146 0.116 Uiso calc R 1 . .
C C7 0.16352(16) 0.6726(4) 0.36342(15) 0.0635(8) Uani d . 1 . .
H H7 0.1979 0.7113 0.3495 0.076 Uiso calc R 1 . .
C C5 0.05398(13) 0.5952(4) 0.33917(14) 0.0606(7) Uani d . 1 . .
H H5 0.0139 0.5811 0.3089 0.073 Uiso calc R 1 . .
C C14 0.14498(17) 0.1862(4) 0.47292(17) 0.0698(9) Uani d . 1 . .
H H14 0.1877 0.2198 0.4853 0.084 Uiso calc R 1 . .
C C12 0.0654(3) 0.0094(5) 0.41319(19) 0.1024(14) Uani d . 1 . .
H H12 0.0542 -0.0770 0.3854 0.123 Uiso calc R 1 . .
C C11 0.0197(2) 0.0831(4) 0.43584(18) 0.0896(12) Uani d . 1 . .
H H11 -0.0229 0.0487 0.4228 0.108 Uiso calc R 1 . .
S S1 0.12699(3) 0.35497(10) 0.62701(3) 0.0549(2) Uani d . 1 . .
O O2 0.10422(10) 0.1974(3) 0.62829(10) 0.0762(7) Uani d . 1 . .
O O1 0.09830(8) 0.4768(3) 0.65579(9) 0.0712(6) Uani d . 1 . .
C C15 0.21083(12) 0.3535(3) 0.66457(12) 0.0480(6) Uani d . 1 . .
C C19 0.31330(15) 0.2364(4) 0.67791(16) 0.0632(8) Uani d . 1 . .
H H19 0.3388 0.1601 0.6659 0.076 Uiso calc R 1 . .
C C20 0.24851(14) 0.2377(3) 0.64798(15) 0.0574(7) Uani d . 1 . .
H H20 0.2300 0.1617 0.6169 0.069 Uiso calc R 1 . .
C C18 0.34187(13) 0.3447(4) 0.72521(15) 0.0608(7) Uani d . 1 . .
C C16 0.23801(13) 0.4638(4) 0.71088(13) 0.0614(7) Uani d . 1 . .
H H16 0.2127 0.5421 0.7219 0.074 Uiso calc R 1 . .
C C17 0.30353(14) 0.4575(4) 0.74120(15) 0.0695(8) Uani d . 1 . .
H H17 0.3220 0.5316 0.7732 0.083 Uiso calc R 1 . .
C C21 0.41371(15) 0.3392(5) 0.7578(2) 0.0926(12) Uani d . 1 . .
H H21A 0.4274 0.4369 0.7801 0.139 Uiso calc R 1 . .
H H21B 0.4362 0.3226 0.7250 0.139 Uiso calc R 1 . .
H H21C 0.4232 0.2546 0.7891 0.139 Uiso calc R 1 . .
Br Br 0.158444(16) 0.71426(4) 0.575988(15) 0.07199(15) Uani d . 1 . .

loop_
_atom_site_aniso_label
_atom_site_aniso_U_11
_atom_site_aniso_U_22
_atom_site_aniso_U_33
_atom_site_aniso_U_12
_atom_site_aniso_U_13
_atom_site_aniso_U_23
C1 0.0358(12) 0.0608(16) 0.0377(14) -0.0047(11) 0.0045(11) 0.0023(12)
C9 0.0575(16) 0.0513(15) 0.0386(15) -0.0036(12) 0.0089(13) 0.0057(11)
C3 0.0453(14) 0.0448(13) 0.0384(14) -0.0040(11) 0.0057(11) -0.0029(11)
C2 0.0351(12) 0.0582(16) 0.0393(14) -0.0076(11) 0.0025(11) -0.0033(12)
C4 0.0445(14) 0.0641(17) 0.0430(15) -0.0024(12) 0.0077(12) 0.0001(13)
C6 0.076(2) 0.0751(19) 0.0416(16) 0.0031(16) 0.0147(16) 0.0003(14)
C10 0.070(2) 0.0679(19) 0.0540(19) -0.0146(16) 0.0086(16) -0.0039(15)
C8 0.0487(15) 0.0611(17) 0.0465(16) -0.0117(12) 0.0067(12) -0.0028(13)
C13 0.157(4) 0.062(2) 0.086(3) 0.016(2) 0.057(3) 0.002(2)
C7 0.0661(19) 0.073(2) 0.0571(19) -0.0133(15) 0.0270(16) -0.0028(15)
C5 0.0522(16) 0.080(2) 0.0426(16) 0.0032(14) 0.0011(13) -0.0013(14)
C14 0.080(2) 0.068(2) 0.065(2) 0.0041(16) 0.0277(18) 0.0069(16)
C12 0.193(5) 0.053(2) 0.063(2) -0.025(3) 0.039(3) -0.0082(17)
C11 0.120(3) 0.074(2) 0.062(2) -0.040(2) 0.004(2) -0.0026(18)
S1 0.0430(4) 0.0810(5) 0.0379(4) -0.0120(3) 0.0064(3) 0.0061(3)
O2 0.0724(14) 0.0939(17) 0.0528(13) -0.0361(12) 0.0013(11) 0.0181(11)
O1 0.0492(11) 0.1182(18) 0.0501(12) 0.0083(11) 0.0201(10) -0.0003(12)
C15 0.0441(14) 0.0618(16) 0.0341(13) -0.0061(12) 0.0040(11) 0.0036(12)
C19 0.0581(18) 0.0678(19) 0.062(2) 0.0121(14) 0.0142(16) 0.0040(15)
C20 0.0605(18) 0.0576(17) 0.0497(17) -0.0025(13) 0.0077(14) -0.0031(13)
C18 0.0455(15) 0.079(2) 0.0522(18) -0.0030(15) 0.0040(13) 0.0099(16)
C16 0.0529(16) 0.078(2) 0.0465(17) 0.0060(14) 0.0023(13) -0.0129(14)
C17 0.0566(17) 0.085(2) 0.0548(19) -0.0065(16) -0.0054(14) -0.0188(16)
C21 0.0491(18) 0.127(3) 0.088(3) 0.000(2) -0.0033(18) 0.009(2)
Br 0.0854(3) 0.0743(2) 0.0511(2) -0.02668(16) 0.01018(17) -0.01482(14)

loop_
_atom_type_symbol
_atom_type_description
_atom_type_scat_dispersion_real
_atom_type_scat_dispersion_imag
_atom_type_scat_source
C C 0.0033 0.0016 'International Tables Vol C Tables 4.2.6.8 and 6.1.1.4'
H H 0.0000 0.0000 'International Tables Vol C Tables 4.2.6.8 and 6.1.1.4'
O O 0.0106 0.0060 'International Tables Vol C Tables 4.2.6.8 and 6.1.1.4'
S S 0.1246 0.1234 'International Tables Vol C Tables 4.2.6.8 and 6.1.1.4'
Br Br -0.2901 2.4595 'International Tables Vol C Tables 4.2.6.8 and 6.1.1.4'

loop_
_geom_angle_atom_site_label_1
_geom_angle_atom_site_label_2
_geom_angle_atom_site_label_3
_geom_angle_site_symmetry_1
_geom_angle_site_symmetry_3
_geom_angle
_geom_angle_publ_flag
C2 C1 C9 . . 121.2(2) ?
C2 C1 S1 . . 124.1(2) ?
C9 C1 S1 . . 114.63(18) ?
C10 C9 C14 . . 118.7(3) ?
C10 C9 C1 . . 120.9(3) ?
C14 C9 C1 . . 120.3(3) ?
C8 C3 C4 . . 119.2(2) ?
C8 C3 C2 . . 120.9(2) ?
C4 C3 C2 . . 119.9(2) ?
C1 C2 C3 . . 124.9(2) ?
C1 C2 Br . . 122.9(2) ?
C3 C2 Br . . 112.19(18) ?
C5 C4 C3 . . 120.0(2) ?
C5 C4 H4 . . 120.0 ?
C3 C4 H4 . . 120.0 ?
C5 C6 C7 . . 119.4(3) ?
C5 C6 H6 . . 120.3 ?
C7 C6 H6 . . 120.3 ?
C9 C10 C11 . . 120.3(3) ?
C9 C10 H10 . . 119.8 ?
C11 C10 H10 . . 119.8 ?
C7 C8 C3 . . 120.1(3) ?
C7 C8 H8 . . 120.0 ?
C3 C8 H8 . . 120.0 ?
C12 C13 C14 . . 120.7(4) ?
C12 C13 H13 . . 119.6 ?
C14 C13 H13 . . 119.6 ?
C8 C7 C6 . . 120.5(3) ?
C8 C7 H7 . . 119.8 ?
C6 C7 H7 . . 119.8 ?
C6 C5 C4 . . 120.9(3) ?
C6 C5 H5 . . 119.5 ?
C4 C5 H5 . . 119.5 ?
C13 C14 C9 . . 120.1(4) ?
C13 C14 H14 . . 119.9 ?
C9 C14 H14 . . 119.9 ?
C13 C12 C11 . . 120.2(4) ?
C13 C12 H12 . . 119.9 ?
C11 C12 H12 . . 119.9 ?
C12 C11 C10 . . 119.8(4) ?
C12 C11 H11 . . 120.1 ?
C10 C11 H11 . . 120.1 ?
O1 S1 O2 . . 118.75(14) ?
O1 S1 C15 . . 108.95(13) ?
O2 S1 C15 . . 107.45(14) ?
O1 S1 C1 . . 109.93(13) ?
O2 S1 C1 . . 105.77(12) ?
C15 S1 C1 . . 105.13(11) ?
C16 C15 C20 . . 120.4(2) ?
C16 C15 S1 . . 120.1(2) ?
C20 C15 S1 . . 119.5(2) ?
C20 C19 C18 . . 121.8(3) ?
C20 C19 H19 . . 119.1 ?
C18 C19 H19 . . 119.1 ?
C19 C20 C15 . . 119.1(3) ?
C19 C20 H20 . . 120.5 ?
C15 C20 H20 . . 120.5 ?
C17 C18 C19 . . 118.0(3) ?
C17 C18 C21 . . 121.5(3) ?
C19 C18 C21 . . 120.5(3) ?
C15 C16 C17 . . 119.1(3) ?
C15 C16 H16 . . 120.4 ?
C17 C16 H16 . . 120.4 ?
C18 C17 C16 . . 121.5(3) ?
C18 C17 H17 . . 119.2 ?
C16 C17 H17 . . 119.2 ?
C18 C21 H21A . . 109.5 ?
C18 C21 H21B . . 109.5 ?
H21A C21 H21B . . 109.5 ?
C18 C21 H21C . . 109.5 ?
H21A C21 H21C . . 109.5 ?
H21B C21 H21C . . 109.5 ?

loop_
_geom_bond_atom_site_label_1
_geom_bond_atom_site_label_2
_geom_bond_site_symmetry_2
_geom_bond_distance
_geom_bond_publ_flag
C1 C2 . 1.330(4) ?
C1 C9 . 1.483(4) ?
C1 S1 . 1.793(3) ?
C9 C10 . 1.379(4) ?
C9 C14 . 1.382(4) ?
C3 C8 . 1.381(3) ?
C3 C4 . 1.386(3) ?
C3 C2 . 1.483(3) ?
C2 Br . 1.901(3) ?
C4 C5 . 1.374(4) ?
C4 H4 . 0.93 ?
C6 C5 . 1.361(4) ?
C6 C7 . 1.381(4) ?
C6 H6 . 0.93 ?
C10 C11 . 1.380(5) ?
C10 H10 . 0.93 ?
C8 C7 . 1.373(4) ?
C8 H8 . 0.93 ?
C13 C12 . 1.356(6) ?
C13 C14 . 1.367(5) ?
C13 H13 . 0.93 ?
C7 H7 . 0.93 ?
C5 H5 . 0.93 ?
C14 H14 . 0.93 ?
C12 C11 . 1.362(6) ?
C12 H12 . 0.93 ?
C11 H11 . 0.93 ?
S1 O1 . 1.426(2) ?
S1 O2 . 1.430(2) ?
S1 C15 . 1.762(3) ?
C15 C16 . 1.365(4) ?
C15 C20 . 1.382(4) ?
C19 C20 . 1.365(4) ?
C19 C18 . 1.373(4) ?
C19 H19 . 0.93 ?
C20 H20 . 0.93 ?
C18 C17 . 1.368(4) ?
C18 C21 . 1.512(4) ?
C16 C17 . 1.382(4) ?
C16 H16 . 0.93 ?
C17 H17 . 0.93 ?
C21 H21A . 0.96 ?
C21 H21B . 0.96 ?
C21 H21C . 0.96 ?

loop_
_geom_hbond_atom_site_label_D
_geom_hbond_atom_site_label_H
_geom_hbond_atom_site_label_A
_geom_hbond_site_symmetry_A
_geom_hbond_distance_DH
_geom_hbond_distance_HA
_geom_hbond_distance_DA
_geom_hbond_angle_DHA
C12 H12 Cg1 1_545 0.93 2.91 3.608(5) 133
C19 H19 Cg1 7_556 0.93 2.88 3.786(4) 166

loop_
_geom_torsion_atom_site_label_1
_geom_torsion_atom_site_label_2
_geom_torsion_atom_site_label_3
_geom_torsion_atom_site_label_4
_geom_torsion_site_symmetry_1
_geom_torsion_site_symmetry_2
_geom_torsion_site_symmetry_3
_geom_torsion_site_symmetry_4
_geom_torsion
_geom_torsion_publ_flag
C2 C1 C9 C10 . . . . -105.1(3) ?
S1 C1 C9 C10 . . . . 77.0(3) ?
C2 C1 C9 C14 . . . . 75.1(3) ?
S1 C1 C9 C14 . . . . -102.8(3) ?
C9 C1 C2 C3 . . . . 3.9(4) ?
S1 C1 C2 C3 . . . . -178.41(19) ?
C9 C1 C2 Br . . . . -176.77(18) ?
S1 C1 C2 Br . . . . 0.9(3) ?
C8 C3 C2 C1 . . . . -122.7(3) ?
C4 C3 C2 C1 . . . . 58.0(4) ?
C8 C3 C2 Br . . . . 57.9(3) ?
C4 C3 C2 Br . . . . -121.4(2) ?
C8 C3 C4 C5 . . . . 0.2(4) ?
C2 C3 C4 C5 . . . . 179.5(3) ?
C14 C9 C10 C11 . . . . -0.7(5) ?
C1 C9 C10 C11 . . . . 179.5(3) ?
C4 C3 C8 C7 . . . . -0.1(4) ?
C2 C3 C8 C7 . . . . -179.4(3) ?
C3 C8 C7 C6 . . . . 0.1(5) ?
C5 C6 C7 C8 . . . . -0.3(5) ?
C7 C6 C5 C4 . . . . 0.4(5) ?
C3 C4 C5 C6 . . . . -0.4(4) ?
C12 C13 C14 C9 . . . . -0.9(6) ?
C10 C9 C14 C13 . . . . 0.6(5) ?
C1 C9 C14 C13 . . . . -179.6(3) ?
C14 C13 C12 C11 . . . . 1.3(6) ?
C13 C12 C11 C10 . . . . -1.4(6) ?
C9 C10 C11 C12 . . . . 1.1(5) ?
C2 C1 S1 O1 . . . . 45.3(2) ?
C9 C1 S1 O1 . . . . -136.93(19) ?
C2 C1 S1 O2 . . . . 174.6(2) ?
C9 C1 S1 O2 . . . . -7.6(2) ?
C2 C1 S1 C15 . . . . -71.9(2) ?
C9 C1 S1 C15 . . . . 105.9(2) ?
O1 S1 C15 C16 . . . . -3.0(3) ?
O2 S1 C15 C16 . . . . -132.9(2) ?
C1 S1 C15 C16 . . . . 114.8(2) ?
O1 S1 C15 C20 . . . . 175.4(2) ?
O2 S1 C15 C20 . . . . 45.5(2) ?
C1 S1 C15 C20 . . . . -66.8(2) ?
C18 C19 C20 C15 . . . . 1.6(5) ?
C16 C15 C20 C19 . . . . -0.9(4) ?
S1 C15 C20 C19 . . . . -179.2(2) ?
C20 C19 C18 C17 . . . . -1.1(5) ?
C20 C19 C18 C21 . . . . 179.5(3) ?
C20 C15 C16 C17 . . . . -0.4(4) ?
S1 C15 C16 C17 . . . . 178.0(2) ?
C19 C18 C17 C16 . . . . -0.2(5) ?
C21 C18 C17 C16 . . . . 179.2(3) ?
C15 C16 C17 C18 . . . . 0.9(5) ?

loop_
_cod_related_entry_id
_cod_related_entry_database
_cod_related_entry_code
1 ChemSpider 24743565
